data_2105823
loop_
_publ_author_name
'Rodr\'iguez-Velamaz\'an, Jos\'e Alberto'
'Ca\~nadillas-Delgado, Laura'
'Castro, Miguel'
'McIntyre, Garry J.'
'Real, Jos\'e Antonio'

_publ_section_title
;
 Temperature- and pressure-dependent structural study of
 {Fe(pmd)~2~[Ag(CN)~2~]~2~}~<i>n~</i> spin-crossover compound by neutron
 Laue diffraction
;
_journal_issue 3
_journal_name_full 'Acta Crystallographica Section B'
_journal_page_first 436
_journal_page_last 443
_journal_paper_doi 10.1107/S2052520614003023
_journal_volume 70
_journal_year 2014
_chemical_formula_moiety 'C12 H8 Ag2 Fe N8'
_chemical_formula_sum 'C12 H8 Ag2 Fe N8'
_chemical_formula_weight 535.83
_space_group_IT_number 56
_symmetry_cell_setting orthorhombic
_symmetry_space_group_name_Hall '-P 2ab 2ac'
_symmetry_space_group_name_H-M 'P c c n'
_atom_sites_solution_hydrogens difmap
_atom_sites_solution_primary direct
_atom_sites_solution_secondary difmap
_audit_creation_method SHELXL-97
_cell_angle_alpha 90.00
_cell_angle_beta 90.00
_cell_angle_gamma 90.00
_cell_formula_units_Z 4
_cell_length_a 15.780(3)
_cell_length_b 8.250(3)
_cell_length_c 13.350(3)
_cell_measurement_temperature 260(2)
_cell_volume 1738.0(8)
_computing_cell_refinement 'NEWLAUEGEN (J. Campbell et al, 1998)'
_computing_data_reduction 'ARGONNE-BOXES(C. Wilkinson et al,1988)& LAUENORM (J. W. Campbell et al,1986'
_computing_structure_refinement 'SHELXL-97 (Sheldrick, 1997)'
_diffrn_ambient_temperature 260(2)
_diffrn_measured_fraction_theta_full 0.722
_diffrn_measured_fraction_theta_max 0.722
_diffrn_measurement_device_type 'ILL-VIVALDI Laue single xtal diffractometer'
_diffrn_radiation_source 'ILL neutron source'
_diffrn_radiation_type neutron
_diffrn_radiation_wavelength 0.90-3.00
_diffrn_reflns_av_R_equivalents 0.1854
_diffrn_reflns_av_sigmaI/netI 0.1336
_diffrn_reflns_limit_h_max 19
_diffrn_reflns_limit_h_min -11
_diffrn_reflns_limit_k_max 8
_diffrn_reflns_limit_k_min -10
_diffrn_reflns_limit_l_max 16
_diffrn_reflns_limit_l_min -14
_diffrn_reflns_number 5945
_diffrn_reflns_theta_full 30.02
_diffrn_reflns_theta_max 30.02
_diffrn_reflns_theta_min 3.14
_exptl_absorpt_coefficient_mu 0.079
_exptl_absorpt_correction_type none
_exptl_crystal_colour orange-yellow
_exptl_crystal_density_diffrn 2.048
_exptl_crystal_density_method 'not measured'
_exptl_crystal_description prism
_exptl_crystal_F_000 584
_exptl_crystal_size_max 1.0
_exptl_crystal_size_mid 0.6
_exptl_crystal_size_min 0.5
_refine_diff_density_max 0.512
_refine_diff_density_min -0.558
_refine_ls_extinction_method none
_refine_ls_goodness_of_fit_ref 1.163
_refine_ls_hydrogen_treatment refall
_refine_ls_matrix_type full
_refine_ls_number_parameters 142
_refine_ls_number_reflns 1291
_refine_ls_number_restraints 0
_refine_ls_restrained_S_all 1.163
_refine_ls_R_factor_all 0.1422
_refine_ls_R_factor_gt 0.0790
_refine_ls_shift/su_max 0.000
_refine_ls_shift/su_mean 0.000
_refine_ls_structure_factor_coef Fsqd
_refine_ls_weighting_details 'calc w=1/[\s^2^(Fo^2^)+(0.0716P)^2^+0.0000P] where P=(Fo^2^+2Fc^2^)/3'
_refine_ls_weighting_scheme calc
_refine_ls_wR_factor_gt 0.1361
_refine_ls_wR_factor_ref 0.1547
_reflns_number_gt 978
_reflns_number_total 1291
_reflns_threshold_expression >2sigma(I)
_cod_data_source_file xk5013sup1.cif
_cod_data_source_block fepmd5
_cod_depositor_comments 'Adding full bibliography for 2105819--2105831.cif.'
_cod_database_code 2105823

loop_
_symmetry_equiv_pos_as_xyz
'x, y, z'
'-x+1/2, -y+1/2, z'
'x+1/2, -y, -z+1/2'
'-x, y+1/2, -z+1/2'
'-x, -y, -z'
'x-1/2, y-1/2, -z'
'-x-1/2, y, z-1/2'
'x, -y-1/2, z-1/2'

loop_
_atom_site_type_symbol
_atom_site_label
_atom_site_fract_x
_atom_site_fract_y
_atom_site_fract_z
_atom_site_U_iso_or_equiv
_atom_site_adp_type
_atom_site_calc_flag
_atom_site_refinement_flags
_atom_site_occupancy
_atom_site_symmetry_multiplicity
C C1 0.6286(3) 0.5387(5) 0.9507(3) 0.0471(9) Uani d . 1 1
C C2 0.5875(2) 0.4688(5) 0.8702(3) 0.0480(10) Uani d . 1 1
C C3 0.59351(19) 0.3249(4) 1.0487(2) 0.0374(8) Uani d . 1 1
C C4 0.5498(2) 0.3205(4) 0.8869(3) 0.0384(8) Uani d . 1 1
C C5 0.32727(16) 0.0750(4) 0.8729(2) 0.0356(8) Uani d . 1 1
C C6 0.38492(18) 0.0786(4) 1.1965(2) 0.0358(8) Uani d . 1 1
Ag Ag1 0.29081(19) 0.0830(4) 1.3049(3) 0.0372(9) Uani d . 1 1
Fe Fe1 0.5000 0.0000 1.0000 0.0231(8) Uani d S 1 2
N N1 0.55374(14) 0.2462(3) 0.97579(19) 0.0322(6) Uani d . 1 1
N N2 0.63144(17) 0.4672(3) 1.0406(2) 0.0452(7) Uani d . 1 1
N N3 0.43561(13) 0.0713(3) 1.13422(17) 0.0375(6) Uani d . 1 1
N N4 0.39103(12) 0.0615(3) 0.91522(17) 0.0353(6) Uani d . 1 1
H H1 0.6603(6) 0.6569(12) 0.9466(8) 0.085(3) Uani d . 1 1
H H2 0.5851(7) 0.5267(12) 0.7998(9) 0.085(3) Uani d . 1 1
H H3 0.5952(6) 0.2641(10) 1.1219(6) 0.070(3) Uani d . 1 1
H H4 0.5149(6) 0.2582(9) 0.8289(7) 0.067(2) Uani d . 1 1

loop_
_atom_site_aniso_label
_atom_site_aniso_U_11
_atom_site_aniso_U_22
_atom_site_aniso_U_33
_atom_site_aniso_U_12
_atom_site_aniso_U_13
_atom_site_aniso_U_23
C1 0.057(2) 0.042(2) 0.042(2) -0.0141(18) 0.0019(16) 0.0039(19)
C2 0.058(2) 0.048(2) 0.038(2) -0.0088(17) 0.0010(16) 0.0085(19)
C3 0.0419(16) 0.043(2) 0.028(2) -0.0089(15) -0.0037(13) 0.0024(16)
C4 0.0452(17) 0.041(2) 0.0287(18) -0.0040(15) -0.0033(14) 0.0037(16)
C5 0.0246(14) 0.051(2) 0.0317(18) 0.0005(14) -0.0081(11) 0.0043(15)
C6 0.0302(14) 0.045(2) 0.0322(19) 0.0034(14) 0.0110(12) -0.0023(14)
Ag1 0.0292(15) 0.044(2) 0.039(2) 0.0074(15) 0.0145(14) 0.0045(17)
Fe1 0.0148(13) 0.035(2) 0.020(2) -0.0013(10) 0.0016(8) 0.0005(11)
N1 0.0310(11) 0.0395(16) 0.0261(11) -0.0050(8) -0.0015(10) 0.0005(10)
N2 0.0512(15) 0.0466(16) 0.0377(17) -0.0155(12) -0.0040(11) -0.0013(12)
N3 0.0326(11) 0.0504(17) 0.0295(13) 0.0019(11) 0.0114(9) -0.0019(11)
N4 0.0230(10) 0.0483(15) 0.0345(13) 0.0021(10) -0.0084(9) 0.0038(11)
H1 0.102(6) 0.066(6) 0.086(7) -0.039(6) -0.001(5) 0.009(5)
H2 0.115(8) 0.079(7) 0.062(7) -0.011(5) 0.001(5) 0.022(5)
H3 0.109(7) 0.071(6) 0.030(4) -0.031(5) -0.014(4) 0.017(4)
H4 0.088(5) 0.062(6) 0.050(5) -0.024(4) -0.026(4) 0.004(4)

loop_
_atom_type_symbol
_atom_type_description
_atom_type_scat_dispersion_real
_atom_type_scat_dispersion_imag
_atom_type_scat_source
C C 0.0000 0.0000 'International Tables Vol C Tables 4.2.6.8 and 6.1.1.4'
Ag Ag 0.0000 0.0000 'International Tables Vol C Tables 4.2.6.8 and 6.1.1.4'
Fe Fe 0.0000 0.0000 'International Tables Vol C Tables 4.2.6.8 and 6.1.1.4'
N N 0.0000 0.0000 'International Tables Vol C Tables 4.2.6.8 and 6.1.1.4'
H H 0.0000 0.0000 'International Tables Vol C Tables 4.2.6.8 and 6.1.1.4'

loop_
_geom_angle_atom_site_label_1
_geom_angle_atom_site_label_2
_geom_angle_atom_site_label_3
_geom_angle_site_symmetry_1
_geom_angle_site_symmetry_3
_geom_angle
N2 C1 C2 . . 121.9(4)
N2 C1 H1 . . 115.0(7)
C2 C1 H1 . . 123.1(7)
C4 C2 C1 . . 116.6(4)
C4 C2 H2 . . 122.0(7)
C1 C2 H2 . . 121.4(7)
N2 C3 N1 . . 126.0(3)
N2 C3 H3 . . 117.9(5)
N1 C3 H3 . . 116.1(5)
N1 C4 C2 . . 122.0(3)
N1 C4 H4 . . 116.2(5)
C2 C4 H4 . . 121.8(5)
N4 C5 Ag1 . 7_655 175.0(3)
N3 C6 Ag1 . . 177.3(3)
C6 Ag1 C5 . 7_656 161.5(2)
C6 Ag1 N2 . 4_647 102.16(15)
C5 Ag1 N2 7_656 4_647 93.74(16)
C6 Ag1 Ag1 . 2 108.60(17)
C5 Ag1 Ag1 7_656 2 69.41(15)
N2 Ag1 Ag1 4_647 2 122.41(12)
N4 Fe1 N4 5_657 . 180.0
N4 Fe1 N3 5_657 5_657 89.78(9)
N4 Fe1 N3 . 5_657 90.22(9)
N4 Fe1 N3 5_657 . 90.22(9)
N4 Fe1 N3 . . 89.78(9)
N3 Fe1 N3 5_657 . 180.0000(10)
N4 Fe1 N1 5_657 . 89.25(9)
N4 Fe1 N1 . . 90.75(9)
N3 Fe1 N1 5_657 . 87.04(10)
N3 Fe1 N1 . . 92.96(10)
N4 Fe1 N1 5_657 5_657 90.75(9)
N4 Fe1 N1 . 5_657 89.25(9)
N3 Fe1 N1 5_657 5_657 92.96(10)
N3 Fe1 N1 . 5_657 87.04(10)
N1 Fe1 N1 . 5_657 180.0
C3 N1 C4 . . 116.7(3)
C3 N1 Fe1 . . 121.3(2)
C4 N1 Fe1 . . 122.0(2)
C3 N2 C1 . . 116.8(3)
C3 N2 Ag1 . 4_657 118.5(2)
C1 N2 Ag1 . 4_657 124.7(3)
C6 N3 Fe1 . . 160.9(2)
C5 N4 Fe1 . . 170.8(3)

loop_
_geom_bond_atom_site_label_1
_geom_bond_atom_site_label_2
_geom_bond_site_symmetry_2
_geom_bond_distance
C1 N2 . 1.338(5)
C1 C2 . 1.382(6)
C1 H1 . 1.097(10)
C2 C4 . 1.378(6)
C2 H2 . 1.055(13)
C3 N2 . 1.323(4)
C3 N1 . 1.328(4)
C3 H3 . 1.098(9)
C4 N1 . 1.337(4)
C4 H4 . 1.080(9)
C5 N4 . 1.159(3)
C5 Ag1 7_655 2.074(4)
C6 N3 . 1.156(4)
C6 Ag1 . 2.073(4)
Ag1 C5 7_656 2.074(4)
Ag1 N2 4_647 2.583(4)
Ag1 Ag1 2 3.042(7)
Fe1 N4 5_657 2.120(2)
Fe1 N4 . 2.120(2)
Fe1 N3 5_657 2.142(2)
Fe1 N3 . 2.142(2)
Fe1 N1 . 2.225(2)
Fe1 N1 5_657 2.225(2)
N2 Ag1 4_657 2.583(4)
